data_7704344
loop_
_publ_author_name
'Xu, Tingting'
'Fan, Lihui'
'Jiang, Zhenzhen'
'Zhou, Ping'
'Li, Ziruo'
'Lu, Huangyan'
'He, Yabing'

_publ_section_title
;
 Immobilization of N-oxide functionality into NbO-type MOFs for
 significantly enhanced C<sub>2</sub>H<sub>2</sub>/CH<sub>4</sub> and
 CO<sub>2</sub>/CH<sub>4</sub> separations.
;
_journal_issue 21
_journal_name_full 'Dalton transactions (Cambridge, England : 2003)'
_journal_page_first 7174
_journal_page_last 7181
_journal_paper_doi 10.1039/d0dt01081b
_journal_volume 49
_journal_year 2020
_chemical_formula_sum 'C37 H50 Cu2 N6 O16'
_chemical_formula_weight 961.91
_space_group_crystal_system trigonal
_space_group_IT_number 166
_space_group_name_Hall '-R 3 2"'
_space_group_name_H-M_alt 'R -3 m :H'
_atom_sites_solution_hydrogens geom
_atom_sites_solution_primary direct
_audit_creation_method
;
FinalCif by Daniel Kratzert, Freiburg 2019,
https://github.com/dkratzert/FinalCif
;
_audit_update_record
;
2020-04-11 deposited with the CCDC.	2020-05-11 downloaded from the CCDC.
;
_cell_angle_alpha 90
_cell_angle_beta 90
_cell_angle_gamma 120
_cell_formula_units_Z 9
_cell_length_a 18.5543(7)
_cell_length_b 18.5543(7)
_cell_length_c 38.4604(19)
_cell_measurement_reflns_used 5241
_cell_measurement_temperature 150(2)
_cell_measurement_theta_max 72.4135
_cell_measurement_theta_min 2.9805
_cell_volume 11466.6(8)
_computing_cell_refinement 'SAINT V8.38A'
_computing_data_reduction 'SAINT V8.38A'
_computing_structure_refinement 'SHELXL-2018/3 (Sheldrick, 2018)'
_computing_structure_solution 'SHELXT 2018/2'
_diffrn_ambient_environment N~2~
_diffrn_ambient_temperature 150(2)
_diffrn_detector CPAD
_diffrn_detector_area_resol_mean 7.41
_diffrn_detector_type 'Bruker PHOTON II'
_diffrn_measured_fraction_theta_full 0.993
_diffrn_measured_fraction_theta_max 0.992
_diffrn_measurement_device 'three-circle diffractometer'
_diffrn_measurement_device_type 'Bruker D8 VENTURE dual wavelength Mo/Cu'
_diffrn_measurement_method '\w and \f scans'
_diffrn_measurement_specimen_support 'MiTeGen micromount'
_diffrn_radiation_monochromator 'mirror optics'
_diffrn_radiation_probe x-ray
_diffrn_radiation_type CuK\a
_diffrn_radiation_wavelength 1.54178
_diffrn_reflns_av_R_equivalents 0.0576
_diffrn_reflns_av_unetI/netI 0.0432
_diffrn_reflns_Laue_measured_fraction_full 0.993
_diffrn_reflns_Laue_measured_fraction_max 0.992
_diffrn_reflns_limit_h_max 13
_diffrn_reflns_limit_h_min -22
_diffrn_reflns_limit_k_max 17
_diffrn_reflns_limit_k_min -22
_diffrn_reflns_limit_l_max 31
_diffrn_reflns_limit_l_min -47
_diffrn_reflns_number 12356
_diffrn_reflns_point_group_measured_fraction_full 0.993
_diffrn_reflns_point_group_measured_fraction_max 0.992
_diffrn_reflns_theta_full 67.679
_diffrn_reflns_theta_max 72.417
_diffrn_reflns_theta_min 2.980
_diffrn_source 'microfocus sealed X-ray tube'
_diffrn_source_type 'Incoatec I\ms'
_exptl_absorpt_coefficient_mu 1.586
_exptl_crystal_colour blue
_exptl_crystal_density_diffrn 1.254
_exptl_crystal_description block
_exptl_crystal_F_000 4500
_exptl_crystal_size_max 0.160
_exptl_crystal_size_mid 0.120
_exptl_crystal_size_min 0.110
_refine_diff_density_max 0.761
_refine_diff_density_min -0.331
_refine_diff_density_rms 0.070
_refine_ls_extinction_method none
_refine_ls_goodness_of_fit_ref 0.970
_refine_ls_hydrogen_treatment constr
_refine_ls_matrix_type full
_refine_ls_number_parameters 131
_refine_ls_number_reflns 2761
_refine_ls_number_restraints 99
_refine_ls_restrained_S_all 0.964
_refine_ls_R_factor_all 0.0601
_refine_ls_R_factor_gt 0.0515
_refine_ls_shift/su_max 0.001
_refine_ls_shift/su_mean 0.000
_refine_ls_structure_factor_coef Fsqd
_refine_ls_weighting_details 'w=1/[\s^2^(Fo^2^)+(0.1033P)^2^+9.1660P] where P=(Fo^2^+2Fc^2^)/3'
_refine_ls_weighting_scheme calc
_refine_ls_wR_factor_gt 0.1443
_refine_ls_wR_factor_ref 0.1523
_reflns_Friedel_coverage 0.000
_reflns_number_gt 2221
_reflns_number_total 2761
_reflns_threshold_expression 'I > 2\s(I)'
_cod_data_source_file d0dt01081b2.cif
_cod_data_source_block ZJNU-20
_cod_depositor_comments 'Adding full bibliography for 7704343--7704345.cif.'
_cod_original_cell_volume 11466.6(10)
_cod_database_code 7704344
_shelx_shelxl_version_number 2018/3
_shelx_space_group_comment
;
The symmetry employed for this shelxl refinement is uniquely defined
by the following loop, which should always be used as a source of
symmetry information in preference to the above space-group names.
They are only intended as comments.
;
_shelx_estimated_absorpt_t_min 0.785
_shelx_estimated_absorpt_t_max 0.845
_olex2_diffrn_ambient_temperature_device 'Oxford Cryostream 800'

loop_
_space_group_symop_operation_xyz
'x, y, z'
'-y, x-y, z'
'-x+y, -x, z'
'y, x, -z'
'x-y, -y, -z'
'-x, -x+y, -z'
'x+2/3, y+1/3, z+1/3'
'-y+2/3, x-y+1/3, z+1/3'
'-x+y+2/3, -x+1/3, z+1/3'
'y+2/3, x+1/3, -z+1/3'
'x-y+2/3, -y+1/3, -z+1/3'
'-x+2/3, -x+y+1/3, -z+1/3'
'x+1/3, y+2/3, z+2/3'
'-y+1/3, x-y+2/3, z+2/3'
'-x+y+1/3, -x+2/3, z+2/3'
'y+1/3, x+2/3, -z+2/3'
'x-y+1/3, -y+2/3, -z+2/3'
'-x+1/3, -x+y+2/3, -z+2/3'
'-x, -y, -z'
'y, -x+y, -z'
'x-y, x, -z'
'-y, -x, z'
'-x+y, y, z'
'x, x-y, z'
'-x+2/3, -y+1/3, -z+1/3'
'y+2/3, -x+y+1/3, -z+1/3'
'x-y+2/3, x+1/3, -z+1/3'
'-y+2/3, -x+1/3, z+1/3'
'-x+y+2/3, y+1/3, z+1/3'
'x+2/3, x-y+1/3, z+1/3'
'-x+1/3, -y+2/3, -z+2/3'
'y+1/3, -x+y+2/3, -z+2/3'
'x-y+1/3, x+2/3, -z+2/3'
'-y+1/3, -x+2/3, z+2/3'
'-x+y+1/3, y+2/3, z+2/3'
'x+1/3, x-y+2/3, z+2/3'

loop_
_atom_site_label
_atom_site_type_symbol
_atom_site_fract_x
_atom_site_fract_y
_atom_site_fract_z
_atom_site_U_iso_or_equiv
_atom_site_adp_type
_atom_site_occupancy
_atom_site_site_symmetry_order
_atom_site_calc_flag
_atom_site_refinement_flags_posn
_atom_site_refinement_flags_adp
_atom_site_refinement_flags_occupancy
_atom_site_disorder_assembly
_atom_site_disorder_group
Cu1 Cu 0.52400(2) 0.47600(2) 0.47180(2) 0.0339(2) Uani 1 2 d S TU P . .
O1 O 0.62887(11) 0.51839(13) 0.49698(5) 0.0496(5) Uani 1 1 d . U . . .
O1W O 0.56002(17) 0.43998(17) 0.42503(12) 0.1116(17) Uani 1 2 d S T P . .
O2 O 0.58830(12) 0.55913(14) 0.54445(5) 0.0509(5) Uani 1 1 d . U . . .
C1 C 0.63981(17) 0.54795(17) 0.52736(6) 0.0437(5) Uani 1 1 d . U . . .
C2 C 0.72045(17) 0.57008(17) 0.54458(7) 0.0450(6) Uani 1 1 d . U . . .
C3 C 0.77784(12) 0.5557(2) 0.52762(9) 0.0441(8) Uani 1 2 d S TU P . .
H3 H 0.767969 0.535932 0.504334 0.053 Uiso 1 2 calc R U P . .
C4 C 0.73534(17) 0.60095(19) 0.57829(7) 0.0509(6) Uani 1 1 d . U . . .
H4 H 0.696179 0.611506 0.589746 0.061 Uiso 1 1 calc R U . . .
C5 C 0.80819(14) 0.6164(3) 0.59525(11) 0.0531(10) Uani 1 2 d S TU P A .
C6 C 0.825614 0.651228 0.631400 0.055 Uani 0.5 2 d DS TU P . .
C7 C 0.8954(19) 0.7223(15) 0.6427(9) 0.063(4) Uani 0.25 1 d D U P A -1
C8 C 0.907(2) 0.7422(19) 0.6757(8) 0.063(5) Uani 0.25 1 d D U P A -1
H8A H 0.957466 0.789584 0.682837 0.075 Uiso 0.25 1 calc R U P A -1
C9 C 0.8483(3) 0.6965(7) 0.7000(2) 0.0573(19) Uani 0.5 2 d S TU P . .
N1 N 0.7720(14) 0.6312(11) 0.6901(6) 0.057(3) Uani 0.25 1 d D U P A -1
C11 C 0.762(2) 0.6066(17) 0.6545(7) 0.054(4) Uani 0.25 1 d . U P A -1
H11A H 0.712304 0.559373 0.646829 0.064 Uiso 0.25 1 calc R U P A -1
O9 O 0.7117(11) 0.5722(12) 0.7123(5) 0.088(5) Uani 0.25 1 d D U P A -1
C12 C 0.9711(16) 0.7462(19) 0.6206(9) 0.096(8) Uani 0.25 1 d D U P A -1
H12A H 1.020938 0.771593 0.635325 0.144 Uiso 0.25 1 calc R U P A -1
H12B H 0.975724 0.786104 0.602861 0.144 Uiso 0.25 1 calc R U P A -1
H12C H 0.965831 0.696403 0.609379 0.144 Uiso 0.25 1 calc R U P A -1

loop_
_atom_site_aniso_label
_atom_site_aniso_U_11
_atom_site_aniso_U_22
_atom_site_aniso_U_33
_atom_site_aniso_U_23
_atom_site_aniso_U_13
_atom_site_aniso_U_12
Cu1 0.0436(3) 0.0436(3) 0.0294(3) -0.00047(8) 0.00047(8) 0.0329(2)
O1 0.0450(10) 0.0721(12) 0.0435(9) -0.0080(9) -0.0070(8) 0.0380(9)
O1W 0.105(2) 0.105(2) 0.102(3) -0.0443(15) 0.0443(15) 0.035(3)
O2 0.0481(10) 0.0741(13) 0.0459(9) -0.0101(9) -0.0083(8) 0.0421(10)
C1 0.0467(13) 0.0522(14) 0.0436(12) 0.0019(11) -0.0023(11) 0.0332(12)
C2 0.0449(14) 0.0562(15) 0.0438(12) -0.0024(11) -0.0048(11) 0.0328(12)
C3 0.0420(13) 0.054(2) 0.0406(16) 0.0004(15) 0.0002(8) 0.0268(10)
C4 0.0448(14) 0.0686(17) 0.0513(13) -0.0059(13) -0.0024(11) 0.0373(13)
C5 0.0487(14) 0.073(3) 0.0454(19) -0.0125(18) -0.0062(9) 0.0366(13)
C6 0.049 0.081 0.045 -0.018 -0.009 0.040
C7 0.063(6) 0.085(7) 0.052(6) -0.019(6) -0.008(5) 0.045(6)
C8 0.054(6) 0.092(8) 0.051(6) -0.009(6) -0.009(5) 0.043(6)
C9 0.048(3) 0.089(5) 0.049(4) -0.013(4) -0.0067(19) 0.044(3)
N1 0.053(5) 0.092(7) 0.045(5) -0.019(6) -0.005(4) 0.049(5)
C11 0.051(6) 0.081(7) 0.043(6) -0.022(6) -0.009(5) 0.043(5)
O9 0.085(8) 0.133(11) 0.076(7) -0.039(7) -0.012(6) 0.077(7)
C12 0.101(14) 0.115(13) 0.094(12) -0.041(11) -0.017(11) 0.071(11)

loop_
_atom_type_symbol
_atom_type_description
_atom_type_scat_dispersion_real
_atom_type_scat_dispersion_imag
_atom_type_scat_source
C C 0.0181 0.0091 'International Tables Vol C Tables 4.2.6.8 and 6.1.1.4'
H H 0.0000 0.0000 'International Tables Vol C Tables 4.2.6.8 and 6.1.1.4'
N N 0.0311 0.0180 'International Tables Vol C Tables 4.2.6.8 and 6.1.1.4'
O O 0.0492 0.0322 'International Tables Vol C Tables 4.2.6.8 and 6.1.1.4'
Cu Cu -1.9646 0.5888 'International Tables Vol C Tables 4.2.6.8 and 6.1.1.4'

loop_
_geom_angle_atom_site_label_1
_geom_angle_atom_site_label_2
_geom_angle_atom_site_label_3
_geom_angle
_geom_angle_site_symmetry_1
_geom_angle_site_symmetry_3
_geom_angle_publ_flag
O2 Cu1 O2 89.12(13) 19_666 4_556 ?
O2 Cu1 O1 89.73(9) 19_666 22_665 ?
O2 Cu1 O1 167.75(8) 4_556 22_665 ?
O2 Cu1 O1 167.75(8) 19_666 . ?
O2 Cu1 O1 89.73(9) 4_556 . ?
O1 Cu1 O1 88.82(12) 22_665 . ?
O2 Cu1 O1W 94.27(13) 19_666 . ?
O2 Cu1 O1W 94.27(13) 4_556 . ?
O1 Cu1 O1W 97.98(13) 22_665 . ?
O1 Cu1 O1W 97.99(13) . . ?
O2 Cu1 Cu1 83.84(5) 19_666 19_666 ?
O2 Cu1 Cu1 83.84(5) 4_556 19_666 ?
O1 Cu1 Cu1 83.91(5) 22_665 19_666 ?
O1 Cu1 Cu1 83.91(5) . 19_666 ?
O1W Cu1 Cu1 177.33(17) . 19_666 ?
C1 O1 Cu1 123.03(17) . . ?
C1 O2 Cu1 123.34(17) . 19_666 ?
O2 C1 O1 125.7(2) . . ?
O2 C1 C2 117.5(2) . . ?
O1 C1 C2 116.8(2) . . ?
C3 C2 C4 120.4(2) . . ?
C3 C2 C1 120.0(2) . . ?
C4 C2 C1 119.5(2) . . ?
C2 C3 C2 120.0(3) . 23_655 ?
C2 C3 H3 120.0 . . ?
C2 C3 H3 120.0 23_655 . ?
C2 C4 C5 119.6(3) . . ?
C2 C4 H4 120.2 . . ?
C5 C4 H4 120.2 . . ?
C4 C5 C4 120.0(4) 23_655 . ?
C4 C5 C6 119.99(18) 23_655 . ?
C4 C5 C6 119.99(18) . . ?
C4 C5 C9 119.66(19) 23_655 25_666 ?
C4 C5 C9 119.66(19) . 25_666 ?
C6 C5 C9 9.3(4) . 25_666 ?
C9 C6 C11 45.8(18) 25_666 . ?
C9 C6 C7 134(2) 25_666 . ?
C11 C6 C7 118.9(19) . . ?
C9 C6 C5 86(2) 25_666 . ?
C11 C6 C5 113.9(13) . . ?
C7 C6 C5 127.1(13) . . ?
C8 C7 C6 121(2) . . ?
C8 C7 C12 118(3) . . ?
C6 C7 C12 113(2) . . ?
C7 C8 C9 121(3) . . ?
C7 C8 H8A 119.3 . . ?
C9 C8 H8A 119.3 . . ?
C6 C9 C8 136(2) 25_666 . ?
C6 C9 N1 50.3(15) 25_666 . ?
C8 C9 N1 121(2) . . ?
C6 C9 C5 85(2) 25_666 25_666 ?
C8 C9 C5 123.5(17) . 25_666 ?
N1 C9 C5 115.8(11) . 25_666 ?
C9 N1 O9 126(2) . . ?
C9 N1 C11 117.1(18) . . ?
O9 N1 C11 114.4(18) . . ?
C6 C11 N1 120(2) . . ?
C6 C11 H11A 120.1 . . ?
N1 C11 H11A 120.1 . . ?
C7 C12 H12A 109.5 . . ?
C7 C12 H12B 109.5 . . ?
H12A C12 H12B 109.5 . . ?
C7 C12 H12C 109.5 . . ?
H12A C12 H12C 109.5 . . ?
H12B C12 H12C 109.5 . . ?

loop_
_geom_bond_atom_site_label_1
_geom_bond_atom_site_label_2
_geom_bond_distance
_geom_bond_site_symmetry_2
_geom_bond_publ_flag
Cu1 O2 1.9493(18) 19_666 ?
Cu1 O2 1.9493(18) 4_556 ?
Cu1 O1 1.9523(18) 22_665 ?
Cu1 O1 1.9523(18) . ?
Cu1 O1W 2.139(3) . ?
Cu1 Cu1 2.6616(8) 19_666 ?
O1 C1 1.263(3) . ?
O2 C1 1.260(3) . ?
C1 C2 1.494(4) . ?
C2 C3 1.384(3) . ?
C2 C4 1.388(4) . ?
C3 H3 0.9500 . ?
C4 C5 1.396(3) . ?
C4 H4 0.9500 . ?
C5 C6 1.499(4) . ?
C5 C9 1.502(9) 25_666 ?
C6 C9 0.243(11) 25_666 ?
C6 C11 1.37(3) . ?
C6 C7 1.38(3) . ?
C7 C8 1.31(4) . ?
C7 C12 1.506(10) . ?
C8 C9 1.36(3) . ?
C8 H8A 0.9500 . ?
C9 N1 1.38(2) . ?
N1 O9 1.399(16) . ?
N1 C11 1.43(3) . ?
C11 H11A 0.9500 . ?
C12 H12A 0.9800 . ?
C12 H12B 0.9800 . ?
C12 H12C 0.9800 . ?
